data_7108689
loop_
_publ_author_name
'Eustina Batisai'
'Matteo Lusi'
'Tia Jacobs'
'Leonard J. Barbour'

_publ_section_title
;
 A mechanochemically synthesised solid solution enables engineering of the
 sorption properties of a Werner clathrate
;
_journal_name_full Chem.Commun.
_journal_page_first 12171
_journal_paper_doi 10.1039/c2cc37261d
_journal_volume 48
_journal_year 2012
_chemical_formula_moiety 'C44 H36 Cl2 Co N4'
_chemical_formula_sum 'C44 H36 Cl2 Co N4'
_chemical_formula_weight 750.60
_chemical_name_systematic
;
?
;
_space_group_IT_number 15
_symmetry_cell_setting monoclinic
_symmetry_space_group_name_Hall '-C 2yc'
_symmetry_space_group_name_H-M 'C 1 2/c 1'
_atom_sites_solution_hydrogens geom
_atom_sites_solution_primary direct
_atom_sites_solution_secondary difmap
_audit_creation_method SHELXL-97
_cell_angle_alpha 90.00
_cell_angle_beta 98.130(4)
_cell_angle_gamma 90.00
_cell_formula_units_Z 4
_cell_length_a 9.273(2)
_cell_length_b 23.801(5)
_cell_length_c 21.313(5)
_cell_measurement_reflns_used 3085
_cell_measurement_temperature 100(2)
_cell_measurement_theta_max 27.67
_cell_measurement_theta_min 2.38
_cell_volume 4656.6(18)
_computing_cell_refinement 'SAINT (Bruker, 2009)'
_computing_data_collection 'APEX2 (Bruker, 2009)'
_computing_data_reduction SAINT
_computing_molecular_graphics 'X-Seed (Barbour 2001)'
_computing_structure_refinement 'SHELXL (Sheldrick, 2008)'
_computing_structure_solution 'SHELXS (Sheldrick, 2008)'
_diffrn_ambient_temperature 100(2)
_diffrn_measured_fraction_theta_full 1.000
_diffrn_measured_fraction_theta_max 0.992
_diffrn_measurement_device_type 'Bruker Duo CCD Area Detector'
_diffrn_radiation_monochromator graphite
_diffrn_radiation_source 'fine-focus sealed tube'
_diffrn_radiation_type MoK\a
_diffrn_radiation_wavelength 0.71073
_diffrn_reflns_av_R_equivalents 0.0422
_diffrn_reflns_av_sigmaI/netI 0.0520
_diffrn_reflns_limit_h_max 12
_diffrn_reflns_limit_h_min -12
_diffrn_reflns_limit_k_max 31
_diffrn_reflns_limit_k_min -22
_diffrn_reflns_limit_l_max 28
_diffrn_reflns_limit_l_min -23
_diffrn_reflns_number 16686
_diffrn_reflns_theta_full 25.00
_diffrn_reflns_theta_max 28.43
_diffrn_reflns_theta_min 1.71
_exptl_absorpt_coefficient_mu 0.513
_exptl_absorpt_correction_T_max 0.8697
_exptl_absorpt_correction_T_min 0.8057
_exptl_absorpt_correction_type multi-scan
_exptl_absorpt_process_details 'SADABS (Bruker, 2002)'
_exptl_crystal_colour pink
_exptl_crystal_density_diffrn 1.071
_exptl_crystal_density_method 'not measured'
_exptl_crystal_description block
_exptl_crystal_F_000 1556
_exptl_crystal_size_max 0.44
_exptl_crystal_size_mid 0.37
_exptl_crystal_size_min 0.28
_platon_squeeze_details
;
;
_refine_diff_density_max 0.303
_refine_diff_density_min -0.489
_refine_diff_density_rms 0.053
_refine_ls_extinction_method none
_refine_ls_goodness_of_fit_ref 1.041
_refine_ls_hydrogen_treatment constr
_refine_ls_matrix_type full
_refine_ls_number_parameters 235
_refine_ls_number_reflns 5825
_refine_ls_number_restraints 0
_refine_ls_restrained_S_all 1.041
_refine_ls_R_factor_all 0.0738
_refine_ls_R_factor_gt 0.0477
_refine_ls_shift/su_max 0.000
_refine_ls_shift/su_mean 0.000
_refine_ls_structure_factor_coef Fsqd
_refine_ls_weighting_details 'calc w=1/[\s^2^(Fo^2^)+(0.0551P)^2^+1.0615P] where P=(Fo^2^+2Fc^2^)/3'
_refine_ls_weighting_scheme calc
_refine_ls_wR_factor_gt 0.1170
_refine_ls_wR_factor_ref 0.1256
_reflns_number_gt 3848
_reflns_number_total 5825
_reflns_threshold_expression >2sigma(I)
_cod_data_source_file c2cc37261d.txt
_cod_data_source_block c:4
_cod_original_cell_volume 4656.8(18)
_cod_original_sg_symbol_H-M C2/c
_cod_database_code 7108689

loop_
_symmetry_equiv_pos_as_xyz
'x, y, z'
'-x, y, -z+1/2'
'x+1/2, y+1/2, z'
'-x+1/2, y+1/2, -z+1/2'
'-x, -y, -z'
'x, -y, z-1/2'
'-x+1/2, -y+1/2, -z'
'x+1/2, -y+1/2, z-1/2'

loop_
_atom_site_label
_atom_site_type_symbol
_atom_site_fract_x
_atom_site_fract_y
_atom_site_fract_z
_atom_site_U_iso_or_equiv
_atom_site_adp_type
_atom_site_occupancy
_atom_site_symmetry_multiplicity
_atom_site_calc_flag
_atom_site_refinement_flags
N2 N 0.0000 0.29043(10) 0.7500 0.0313(6) Uani 1 2 d S
Co1 Co 0.0000 0.380766(17) 0.7500 0.03070(13) Uani 1 2 d S
Cl2 Cl 0.23231(6) 0.38539(2) 0.82081(3) 0.03824(15) Uani 1 1 d .
N22 N 0.0000 0.47088(11) 0.7500 0.0342(6) Uani 1 2 d S
C3 C -0.1239(2) 0.26078(9) 0.73763(11) 0.0344(5) Uani 1 1 d .
H3 H -0.2132 0.2808 0.7288 0.041 Uiso 1 1 calc R
N10 N 0.1157(2) 0.37526(7) 0.66723(8) 0.0335(4) Uani 1 1 d .
C12 C 0.1454(3) 0.33037(10) 0.56938(11) 0.0434(6) Uani 1 1 d .
H12 H 0.1043 0.3071 0.5352 0.052 Uiso 1 1 calc R
C25 C 0.0000 0.58899(13) 0.7500 0.0372(7) Uani 1 2 d S
C21 C 0.5280(3) 0.33258(12) 0.53710(12) 0.0521(7) Uani 1 1 d .
H21 H 0.5724 0.3397 0.5793 0.062 Uiso 1 1 calc R
C8 C -0.1111(3) 0.02206(10) 0.77235(12) 0.0466(6) Uani 1 1 d .
H8 H -0.1877 0.0021 0.7877 0.056 Uiso 1 1 calc R
C18 C 0.4039(4) 0.31257(13) 0.41463(13) 0.0641(9) Uani 1 1 d .
H18 H 0.3603 0.3059 0.3722 0.077 Uiso 1 1 calc R
C19 C 0.5527(4) 0.30870(13) 0.43024(14) 0.0659(9) Uani 1 1 d .
H19 H 0.6122 0.2997 0.3989 0.079 Uiso 1 1 calc R
C13 C 0.2863(3) 0.35125(9) 0.57084(10) 0.0351(5) Uani 1 1 d .
C27 C -0.0280(3) 0.68197(11) 0.69392(15) 0.0556(7) Uani 1 1 d .
H27 H -0.0473 0.6625 0.6547 0.067 Uiso 1 1 calc R
C29 C 0.0000 0.76912(17) 0.7500 0.0612(12) Uani 1 2 d S
H29 H 0.0000 0.8090 0.7500 0.073 Uiso 1 2 calc SR
C24 C 0.0090(3) 0.55814(10) 0.80538(12) 0.0445(6) Uani 1 1 d .
H24 H 0.0146 0.5770 0.8450 0.053 Uiso 1 1 calc R
C23 C 0.0099(3) 0.50035(10) 0.80353(11) 0.0416(6) Uani 1 1 d .
H23 H 0.0180 0.4804 0.8425 0.050 Uiso 1 1 calc R
C17 C 0.3178(3) 0.32594(11) 0.45980(11) 0.0519(7) Uani 1 1 d .
H17 H 0.2152 0.3277 0.4483 0.062 Uiso 1 1 calc R
C4 C -0.1284(2) 0.20314(9) 0.73703(10) 0.0325(5) Uani 1 1 d .
H4 H -0.2194 0.1844 0.7278 0.039 Uiso 1 1 calc R
C9 C 0.0000 -0.00700(15) 0.7500 0.0514(10) Uani 1 2 d S
H9 H 0.0000 -0.0469 0.7500 0.062 Uiso 1 2 calc SR
C15 C 0.2499(3) 0.39574(11) 0.66817(12) 0.0453(6) Uani 1 1 d .
H15 H 0.2882 0.4191 0.7027 0.054 Uiso 1 1 calc R
C20 C 0.6140(4) 0.31811(13) 0.49215(14) 0.0625(8) Uani 1 1 d .
H20 H 0.7163 0.3146 0.5038 0.075 Uiso 1 1 calc R
C16 C 0.3781(3) 0.33697(9) 0.52231(10) 0.0380(5) Uani 1 1 d .
C26 C 0.0000 0.65158(14) 0.7500 0.0415(8) Uani 1 2 d S
C28 C -0.0282(3) 0.74055(12) 0.69417(17) 0.0639(8) Uani 1 1 d .
H28 H -0.0481 0.7606 0.6554 0.077 Uiso 1 1 calc R
C11 C 0.0655(3) 0.34322(11) 0.61704(11) 0.0428(6) Uani 1 1 d .
H11 H -0.0305 0.3286 0.6143 0.051 Uiso 1 1 calc R
C14 C 0.3365(3) 0.38495(11) 0.62191(12) 0.0467(6) Uani 1 1 d .
H14 H 0.4313 0.4008 0.6253 0.056 Uiso 1 1 calc R
C6 C 0.0000 0.11008(12) 0.7500 0.0331(7) Uani 1 2 d S
C5 C 0.0000 0.17191(12) 0.7500 0.0294(6) Uani 1 2 d S
C7 C -0.1114(3) 0.08023(9) 0.77251(11) 0.0385(5) Uani 1 1 d .
H7 H -0.1881 0.0999 0.7881 0.046 Uiso 1 1 calc R

loop_
_atom_site_aniso_label
_atom_site_aniso_U_11
_atom_site_aniso_U_22
_atom_site_aniso_U_33
_atom_site_aniso_U_23
_atom_site_aniso_U_13
_atom_site_aniso_U_12
N2 0.0251(13) 0.0371(14) 0.0316(13) 0.000 0.0033(10) 0.000
Co1 0.0264(2) 0.0339(2) 0.0305(2) 0.000 -0.00076(16) 0.000
Cl2 0.0316(3) 0.0418(3) 0.0381(3) -0.0018(2) -0.0062(2) -0.0010(2)
N22 0.0265(14) 0.0377(15) 0.0370(14) 0.000 -0.0009(11) 0.000
C3 0.0258(11) 0.0375(13) 0.0391(12) -0.0019(10) 0.0017(9) 0.0000(9)
N10 0.0325(10) 0.0371(10) 0.0301(9) -0.0035(8) 0.0016(8) -0.0039(8)
C12 0.0455(15) 0.0529(15) 0.0293(12) -0.0073(10) -0.0035(10) -0.0120(11)
C25 0.0216(15) 0.0363(18) 0.051(2) 0.000 -0.0032(14) 0.000
C21 0.0532(17) 0.0662(18) 0.0388(14) -0.0110(12) 0.0135(12) -0.0097(13)
C8 0.0355(13) 0.0404(14) 0.0580(16) 0.0122(12) -0.0144(12) -0.0070(10)
C18 0.083(2) 0.080(2) 0.0322(14) -0.0108(13) 0.0184(15) -0.0243(17)
C19 0.088(3) 0.0672(19) 0.0499(17) -0.0164(14) 0.0364(16) -0.0211(17)
C13 0.0429(14) 0.0321(12) 0.0302(11) 0.0014(9) 0.0042(9) -0.0027(10)
C27 0.0424(16) 0.0502(16) 0.0704(19) 0.0062(14) -0.0048(13) 0.0001(12)
C29 0.0247(18) 0.043(2) 0.112(4) 0.000 -0.004(2) 0.000
C24 0.0511(16) 0.0395(14) 0.0412(14) -0.0072(11) 0.0008(11) 0.0010(11)
C23 0.0480(15) 0.0413(14) 0.0333(12) -0.0027(10) -0.0020(10) -0.0001(11)
C17 0.0625(18) 0.0599(17) 0.0324(13) -0.0018(12) 0.0034(12) -0.0146(13)
C4 0.0232(11) 0.0375(12) 0.0361(11) -0.0031(9) 0.0015(9) -0.0010(8)
C9 0.038(2) 0.0344(18) 0.072(3) 0.000 -0.0226(18) 0.000
C15 0.0407(14) 0.0549(15) 0.0414(13) -0.0195(11) 0.0093(11) -0.0132(11)
C20 0.0585(19) 0.074(2) 0.0590(18) -0.0161(15) 0.0229(15) -0.0125(15)
C16 0.0493(15) 0.0350(12) 0.0303(11) -0.0023(9) 0.0075(10) -0.0101(10)
C26 0.0152(15) 0.0419(19) 0.064(2) 0.000 -0.0056(14) 0.000
C28 0.0479(17) 0.0452(17) 0.095(2) 0.0186(16) -0.0035(16) 0.0046(13)
C11 0.0357(13) 0.0578(16) 0.0330(12) -0.0041(11) -0.0012(10) -0.0098(11)
C14 0.0378(14) 0.0574(16) 0.0459(14) -0.0190(12) 0.0096(11) -0.0152(11)
C6 0.0300(16) 0.0341(17) 0.0324(16) 0.000 -0.0054(12) 0.000
C5 0.0275(15) 0.0358(16) 0.0244(14) 0.000 0.0016(12) 0.000
C7 0.0330(12) 0.0366(13) 0.0428(13) 0.0014(10) -0.0051(10) -0.0021(9)

loop_
_atom_type_symbol
_atom_type_description
_atom_type_scat_dispersion_real
_atom_type_scat_dispersion_imag
_atom_type_scat_source
C C 0.0033 0.0016 'International Tables Vol C Tables 4.2.6.8 and 6.1.1.4'
H H 0.0000 0.0000 'International Tables Vol C Tables 4.2.6.8 and 6.1.1.4'
N N 0.0061 0.0033 'International Tables Vol C Tables 4.2.6.8 and 6.1.1.4'
Cl Cl 0.1484 0.1585 'International Tables Vol C Tables 4.2.6.8 and 6.1.1.4'
Co Co 0.3494 0.9721 'International Tables Vol C Tables 4.2.6.8 and 6.1.1.4'
O O 0.0106 0.0060 'International Tables Vol C Tables 4.2.6.8 and 6.1.1.4'

loop_
_geom_angle_atom_site_label_1
_geom_angle_atom_site_label_2
_geom_angle_atom_site_label_3
_geom_angle
_geom_angle_site_symmetry_1
_geom_angle_site_symmetry_3
C3 N2 C3 116.6(3) . 2_556
C3 N2 Co1 121.71(13) . .
C3 N2 Co1 121.71(13) 2_556 .
N22 Co1 N2 180.000(1) . .
N22 Co1 N10 93.43(5) . 2_556
N2 Co1 N10 86.57(5) . 2_556
N22 Co1 N10 93.43(5) . .
N2 Co1 N10 86.57(5) . .
N10 Co1 N10 173.15(9) 2_556 .
N22 Co1 Cl2 87.426(15) . .
N2 Co1 Cl2 92.574(15) . .
N10 Co1 Cl2 89.70(5) 2_556 .
N10 Co1 Cl2 90.61(5) . .
N22 Co1 Cl2 87.427(15) . 2_556
N2 Co1 Cl2 92.573(15) . 2_556
N10 Co1 Cl2 90.61(5) 2_556 2_556
N10 Co1 Cl2 89.70(5) . 2_556
Cl2 Co1 Cl2 174.85(3) . 2_556
C23 N22 C23 116.4(3) . 2_556
C23 N22 Co1 121.79(14) . .
C23 N22 Co1 121.79(14) 2_556 .
N2 C3 C4 123.5(2) . .
N2 C3 H3 118.3 . .
C4 C3 H3 118.3 . .
C15 N10 C11 115.9(2) . .
C15 N10 Co1 121.81(15) . .
C11 N10 Co1 121.40(15) . .
C11 C12 C13 120.4(2) . .
C11 C12 H12 119.8 . .
C13 C12 H12 119.8 . .
C24 C25 C24 115.8(3) . 2_556
C24 C25 C26 122.08(15) . .
C24 C25 C26 122.08(15) 2_556 .
C20 C21 C16 121.5(3) . .
C20 C21 H21 119.2 . .
C16 C21 H21 119.2 . .
C9 C8 C7 120.2(3) . .
C9 C8 H8 119.9 . .
C7 C8 H8 119.9 . .
C17 C18 C19 120.6(3) . .
C17 C18 H18 119.7 . .
C19 C18 H18 119.7 . .
C18 C19 C20 119.0(3) . .
C18 C19 H19 120.5 . .
C20 C19 H19 120.5 . .
C14 C13 C12 115.8(2) . .
C14 C13 C16 121.7(2) . .
C12 C13 C16 122.4(2) . .
C26 C27 C28 121.2(3) . .
C26 C27 H27 119.4 . .
C28 C27 H27 119.4 . .
C28 C29 C28 120.2(4) 2_556 .
C28 C29 H29 119.9 2_556 .
C28 C29 H29 119.9 . .
C23 C24 C25 120.4(2) . .
C23 C24 H24 119.8 . .
C25 C24 H24 119.8 . .
N22 C23 C24 123.4(2) . .
N22 C23 H23 118.3 . .
C24 C23 H23 118.3 . .
C18 C17 C16 121.3(3) . .
C18 C17 H17 119.3 . .
C16 C17 H17 119.3 . .
C3 C4 C5 120.4(2) . .
C3 C4 H4 119.8 . .
C5 C4 H4 119.8 . .
C8 C9 C8 119.9(3) . 2_556
C8 C9 H9 120.1 . .
C8 C9 H9 120.1 2_556 .
N10 C15 C14 123.8(2) . .
N10 C15 H15 118.1 . .
C14 C15 H15 118.1 . .
C21 C20 C19 120.4(3) . .
C21 C20 H20 119.8 . .
C19 C20 H20 119.8 . .
C21 C16 C17 117.2(2) . .
C21 C16 C13 121.3(2) . .
C17 C16 C13 121.5(2) . .
C27 C26 C27 117.3(3) 2_556 .
C27 C26 C25 121.36(17) 2_556 .
C27 C26 C25 121.36(17) . .
C29 C28 C27 120.1(3) . .
C29 C28 H28 119.9 . .
C27 C28 H28 119.9 . .
N10 C11 C12 123.6(2) . .
N10 C11 H11 118.2 . .
C12 C11 H11 118.2 . .
C13 C14 C15 120.4(2) . .
C13 C14 H14 119.8 . .
C15 C14 H14 119.8 . .
C7 C6 C7 118.7(3) . 2_556
C7 C6 C5 120.65(15) . .
C7 C6 C5 120.66(15) 2_556 .
C4 C5 C4 115.8(3) 2_556 .
C4 C5 C6 122.12(14) 2_556 .
C4 C5 C6 122.12(14) . .
C8 C7 C6 120.5(2) . .
C8 C7 H7 119.8 . .
C6 C7 H7 119.8 . .

loop_
_geom_bond_atom_site_label_1
_geom_bond_atom_site_label_2
_geom_bond_distance
_geom_bond_site_symmetry_2
N2 C3 1.342(2) .
N2 C3 1.342(2) 2_556
N2 Co1 2.150(3) .
Co1 N22 2.145(3) .
Co1 N10 2.1944(19) 2_556
Co1 N10 2.1945(19) .
Co1 Cl2 2.4518(7) .
Co1 Cl2 2.4518(7) 2_556
N22 C23 1.331(3) .
N22 C23 1.331(3) 2_556
C3 C4 1.373(3) .
C3 H3 0.9500 .
N10 C15 1.335(3) .
N10 C11 1.342(3) .
C12 C11 1.373(3) .
C12 C13 1.395(3) .
C12 H12 0.9500 .
C25 C24 1.382(3) .
C25 C24 1.382(3) 2_556
C25 C26 1.490(5) .
C21 C20 1.374(4) .
C21 C16 1.385(4) .
C21 H21 0.9500 .
C8 C9 1.381(3) .
C8 C7 1.385(3) .
C8 H8 0.9500 .
C18 C17 1.372(4) .
C18 C19 1.376(5) .
C18 H18 0.9500 .
C19 C20 1.379(4) .
C19 H19 0.9500 .
C13 C14 1.379(3) .
C13 C16 1.470(3) .
C27 C26 1.390(3) .
C27 C28 1.394(4) .
C27 H27 0.9500 .
C29 C28 1.363(4) 2_556
C29 C28 1.363(4) .
C29 H29 0.9500 .
C24 C23 1.376(3) .
C24 H24 0.9500 .
C23 H23 0.9500 .
C17 C16 1.395(3) .
C17 H17 0.9500 .
C4 C5 1.398(3) .
C4 H4 0.9500 .
C9 C8 1.381(3) 2_556
C9 H9 0.9500 .
C15 C14 1.381(3) .
C15 H15 0.9500 .
C20 H20 0.9500 .
C26 C27 1.390(3) 2_556
C28 H28 0.9500 .
C11 H11 0.9500 .
C14 H14 0.9500 .
C6 C7 1.394(3) .
C6 C7 1.394(3) 2_556
C6 C5 1.472(4) .
C5 C4 1.398(3) 2_556
C7 H7 0.9500 .

loop_
_platon_squeeze_void_nr
_platon_squeeze_void_average_x
_platon_squeeze_void_average_y
_platon_squeeze_void_average_z
_platon_squeeze_void_volume
_platon_squeeze_void_count_electrons
_platon_squeeze_void_content
1 -0.016 0.000 0.000 333 94 ' '
2 -0.014 0.500 0.000 333 94 ' '
3 0.003 0.000 0.500 333 94 ' '
4 -0.003 0.500 0.500 333 94 ' '
